data_4085705
loop_
_publ_author_name
'Czauderna, Christine F.'
'Jarvis, Amanda G.'
'Heutz, Frank J. L.'
'Cordes, David B.'
'Slawin, Alexandra M. Z.'
'van der Vlugt, Jarl Ivar'
'Kamer, Paul C. J.'

_publ_section_title
;
 Chiral Wide-Bite-Angle Diphosphine Ligands: Synthesis, Coordination
 Chemistry, and Application in Pd-Catalyzed Allylic Alkylation
;
_journal_issue 9
_journal_name_full Organometallics
_journal_page_first 1608
_journal_paper_doi 10.1021/om5008055
_journal_volume 34
_journal_year 2015
_chemical_formula_moiety 'C40 H32 Ni O5 P2'
_chemical_formula_sum 'C40 H32 Ni O5 P2'
_chemical_formula_weight 713.34
_space_group_IT_number 14
_symmetry_cell_setting monoclinic
_symmetry_Int_Tables_number 14
_symmetry_space_group_name_Hall '-P 2yn'
_symmetry_space_group_name_H-M 'P 1 21/n 1'
_atom_sites_solution_hydrogens geom
_atom_sites_solution_primary direct
_atom_sites_solution_secondary difmap
_cell_angle_alpha 90.0000
_cell_angle_beta 92.283(10)
_cell_angle_gamma 90.0000
_cell_formula_units_Z 4
_cell_length_a 12.371(4)
_cell_length_b 20.311(7)
_cell_length_c 13.564(5)
_cell_measurement_reflns_used 5685
_cell_measurement_temperature 93
_cell_measurement_theta_max 28.39
_cell_measurement_theta_min 2.19
_cell_volume 3405(2)
_computing_cell_refinement CrystalClear
_computing_data_collection 'CrystalClear (Rigaku Inc., 2008)'
_computing_data_reduction CrystalClear
_computing_molecular_graphics 'CrystalStructure 4.1'
_computing_publication_material 'CrystalStructure 4.1 (Rigaku, 2014)'
_computing_structure_refinement 'SHELXL-2013 (Sheldrick, 2013)'
_computing_structure_solution SIR97
_diffrn_ambient_temperature 93
_diffrn_detector_area_resol_mean 7.314
_diffrn_measured_fraction_theta_full 0.996
_diffrn_measured_fraction_theta_max 0.996
_diffrn_measurement_device_type 'Rigaku Mercury70'
_diffrn_measurement_method \w
_diffrn_radiation_type 'Mo K\a'
_diffrn_radiation_wavelength 0.71075
_diffrn_reflns_av_R_equivalents 0.1603
_diffrn_reflns_laue_measured_fraction_full 0.996
_diffrn_reflns_laue_measured_fraction_max 0.996
_diffrn_reflns_limit_h_max 12
_diffrn_reflns_limit_h_min -14
_diffrn_reflns_limit_k_max 20
_diffrn_reflns_limit_k_min -24
_diffrn_reflns_limit_l_max 16
_diffrn_reflns_limit_l_min -15
_diffrn_reflns_number 20947
_diffrn_reflns_point_group_measured_fraction_full 0.996
_diffrn_reflns_point_group_measured_fraction_max 0.996
_diffrn_reflns_theta_full 25.000
_diffrn_reflns_theta_max 25.000
_diffrn_reflns_theta_min 1.929
_diffrn_standards_number 0
_exptl_absorpt_coefficient_mu 0.709
_exptl_absorpt_correction_T_max 0.979
_exptl_absorpt_correction_T_min 0.581
_exptl_absorpt_correction_type multi-scan
_exptl_absorpt_process_details 'REQAB (Rigaku, 1998)'
_exptl_crystal_colour green
_exptl_crystal_density_diffrn 1.391
_exptl_crystal_density_method 'not measured'
_exptl_crystal_description prism
_exptl_crystal_F_000 1480.00
_exptl_crystal_size_max 0.030
_exptl_crystal_size_mid 0.030
_exptl_crystal_size_min 0.030
_refine_diff_density_max 0.41
_refine_diff_density_min -0.43
_refine_ls_extinction_method none
_refine_ls_goodness_of_fit_ref 0.929
_refine_ls_hydrogen_treatment constr
_refine_ls_number_parameters 433
_refine_ls_number_reflns 5966
_refine_ls_number_restraints 0
_refine_ls_R_factor_all 0.1866
_refine_ls_R_factor_gt 0.0770
_refine_ls_shift/su_max 0.000
_refine_ls_structure_factor_coef Fsqd
_refine_ls_weighting_details 'w = 1/[\s^2^(Fo^2^)+(0.0084P)^2^+0.0000P] where P=(Fo^2^+2Fc^2^)/3'
_refine_ls_weighting_scheme calc
_refine_ls_wR_factor_gt 0.0997
_refine_ls_wR_factor_ref 0.1277
_reflns_number_gt 2699
_reflns_number_total 5966
_reflns_threshold_expression F^2^>2.0\s(F^2^)
_cod_data_source_file om5008055_si_002.cif
_cod_data_source_block 21
_cod_depositor_comments 'Adding full bibliography for 4085704--4085706.cif.'
_cod_original_cell_volume 3406(2)
_cod_database_code 4085705
_shelxl_res_file
;
TITL _CCPK13
CELL  0.71075 12.37120 20.31140 13.56430 90.00000 92.28300 90.00000
ZERR  4 0.00400 0.00670 0.00460 0.00000 0.00990 0.00000
LATT 1
SYMM .50-X, .50+Y, .50-Z
SFAC C H O P NI
UNIT 160 128 20 8 4
SHEL 99999.000000 0.840885
ACTA 50
L.S. 20
FMAP 2
PLAN -5
WPDB -2
HTAB
BOND $H
CONF
LIST 4
TEMP -180.0
SIZE 0.030 0.030 0.030
WGHT    0.008400
FVAR       0.49832
NI1   5    0.658729    0.172239    0.749738    11.00000    0.03466    0.03629 =
         0.02899   -0.00023    0.00327   -0.00260
P1    4    0.765813    0.172223    0.888053    11.00000    0.03106    0.03365 =
         0.02934    0.00135    0.00584    0.00059
P2    4    0.754472    0.137114    0.621932    11.00000    0.03376    0.03723 =
         0.03041    0.00304    0.00368    0.00065
O14   3    0.879083    0.240964    0.736698    11.00000    0.03673    0.03574 =
         0.02601   -0.00104    0.00283    0.00293
O18   3    0.949891    0.099564    1.007142    11.00000    0.04108    0.04585 =
         0.03155    0.00814    0.00190    0.00541
O21   3    0.832454    0.156416    0.410975    11.00000    0.04366    0.04672 =
         0.02577    0.00109    0.00914    0.00102
O40   3    0.580362    0.297113    0.698196    11.00000    0.06351    0.05318 =
         0.03914    0.00285    0.00061   -0.01468
O41   3    0.493941    0.077558    0.768512    11.00000    0.08063    0.09449 =
         0.02404   -0.00693    0.00115    0.00264
C1    1    0.766512    0.242586    0.972136    11.00000    0.03284    0.03372 =
         0.03567    0.00512    0.00991    0.00150
C2    1    0.695103    0.295340    0.955290    11.00000    0.04427    0.04798 =
         0.02356    0.00587    0.00203    0.00171
AFIX  43
H2    2    0.643573    0.293358    0.901543    11.00000   -1.20000
AFIX   0
C3    1    0.698507    0.350912    1.016414    11.00000    0.04057    0.03527 =
         0.03566    0.00182    0.00693    0.00363
AFIX  43
H3    2    0.648035    0.385686    1.005736    11.00000   -1.20000
AFIX   0
C4    1    0.776124    0.354676    1.092534    11.00000    0.04278    0.03797 =
         0.03406   -0.00562    0.00898   -0.00648
AFIX  43
H4    2    0.782331    0.393289    1.131875    11.00000   -1.20000
AFIX   0
C5    1    0.843932    0.302421    1.110823    11.00000    0.03552    0.03942 =
         0.03328   -0.00162    0.00652   -0.00289
AFIX  43
H5    2    0.894517    0.304565    1.165290    11.00000   -1.20000
AFIX   0
C6    1    0.840983    0.247075    1.052832    11.00000    0.03205    0.04089 =
         0.03798    0.00045    0.00494   -0.00241
AFIX  43
H6    2    0.889354    0.211726    1.067242    11.00000   -1.20000
AFIX   0
C7    1    0.731222    0.101802    0.963529    11.00000    0.02590    0.03897 =
         0.03079    0.00058    0.00433   -0.00222
C8    1    0.689727    0.108468    1.058830    11.00000    0.03232    0.03868 =
         0.03940    0.00407    0.00483   -0.00380
AFIX  43
H8    2    0.686820    0.150551    1.089172    11.00000   -1.20000
AFIX   0
C9    1    0.653305    0.053132    1.107686    11.00000    0.04154    0.04283 =
         0.03382    0.00326    0.00755   -0.00039
AFIX  43
H9    2    0.626714    0.057523    1.172101    11.00000   -1.20000
AFIX   0
C10   1    0.655235   -0.007526    1.064284    11.00000    0.04373    0.04118 =
         0.05013    0.01243    0.01102   -0.00435
AFIX  43
H10   2    0.629795   -0.044661    1.099077    11.00000   -1.20000
AFIX   0
C11   1    0.693744   -0.015995    0.970080    11.00000    0.04734    0.03444 =
         0.03797    0.00000    0.00162   -0.00303
AFIX  43
H11   2    0.694769   -0.058303    0.940272    11.00000   -1.20000
AFIX   0
C12   1    0.730978    0.039581    0.920360    11.00000    0.04111    0.04567 =
         0.03402    0.00134    0.00066   -0.00504
AFIX  43
H12   2    0.756651    0.034680    0.855688    11.00000   -1.20000
AFIX   0
C13   1    0.911859    0.164638    0.866455    11.00000    0.03206    0.03682 =
         0.01764   -0.00296    0.00640    0.00046
C14   1    0.952750    0.196797    0.784174    11.00000    0.03969    0.03669 =
         0.03057    0.00097   -0.00109    0.00950
C15   1    1.057121    0.193296    0.757082    11.00000    0.02369    0.05009 =
         0.02589    0.00338    0.00326    0.00440
AFIX  43
H15   2    1.080436    0.216300    0.700771    11.00000   -1.20000
AFIX   0
C16   1    1.128002    0.155556    0.813402    11.00000    0.03169    0.06275 =
         0.03691   -0.01468    0.01393    0.00211
AFIX  43
H16   2    1.200808    0.151644    0.794402    11.00000   -1.20000
AFIX   0
C17   1    1.095663    0.122619    0.898303    11.00000    0.03178    0.05001 =
         0.03275    0.00353   -0.00273    0.00084
AFIX  43
H17   2    1.145890    0.097276    0.937140    11.00000   -1.20000
AFIX   0
C18   1    0.988821    0.127932    0.924126    11.00000    0.03427    0.03834 =
         0.04108    0.00280    0.00501   -0.00208
C19   1    0.888379    0.248616    0.634153    11.00000    0.03256    0.04503 =
         0.02574    0.00050   -0.00071    0.00509
C20   1    0.844432    0.200199    0.572045    11.00000    0.03058    0.03254 =
         0.03232    0.00453    0.00618    0.00552
C21   1    0.861678    0.208366    0.469454    11.00000    0.02339    0.03781 =
         0.03734    0.00215    0.00733    0.00316
C22   1    0.907801    0.265203    0.435327    11.00000    0.03202    0.04629 =
         0.03942    0.01333    0.00870    0.00829
AFIX  43
H22   2    0.914001    0.271627    0.366410    11.00000   -1.20000
AFIX   0
C23   1    0.945203    0.313055    0.500802    11.00000    0.03878    0.03621 =
         0.04378   -0.00474    0.00273   -0.00248
AFIX  43
H23   2    0.977117    0.352001    0.476303    11.00000   -1.20000
AFIX   0
C24   1    0.936766    0.304961    0.601158    11.00000    0.03845    0.03090 =
         0.03299   -0.00524    0.00952   -0.00907
AFIX  43
H24   2    0.963641    0.337416    0.646220    11.00000   -1.20000
AFIX   0
C25   1    0.659066    0.115488    0.518442    11.00000    0.05020    0.02502 =
         0.02799   -0.00778    0.01189   -0.00699
C26   1    0.585741    0.164259    0.486007    11.00000    0.05087    0.02792 =
         0.03120    0.00249    0.01561   -0.00176
AFIX  43
H26   2    0.588274    0.206976    0.514529    11.00000   -1.20000
AFIX   0
C27   1    0.509145    0.149197    0.411392    11.00000    0.03486    0.04655 =
         0.02953   -0.00024    0.00214   -0.00405
AFIX  43
H27   2    0.458831    0.181810    0.389124    11.00000   -1.20000
AFIX   0
C28   1    0.505778    0.087533    0.369730    11.00000    0.03416    0.05212 =
         0.02510   -0.00282    0.00177    0.00127
AFIX  43
H28   2    0.453350    0.078002    0.318646    11.00000   -1.20000
AFIX   0
C29   1    0.578570    0.038705    0.401640    11.00000    0.05432    0.04001 =
         0.03868   -0.00868    0.00339    0.00319
AFIX  43
H29   2    0.575776   -0.003972    0.372995    11.00000   -1.20000
AFIX   0
C30   1    0.655860    0.053773    0.476705    11.00000    0.03321    0.05253 =
         0.03829   -0.00176    0.00246    0.00190
AFIX  43
H30   2    0.706268    0.021175    0.498839    11.00000   -1.20000
AFIX   0
C31   1    0.837551    0.063433    0.637987    11.00000    0.03745    0.04412 =
         0.02500    0.00135    0.00478   -0.00445
C32   1    0.946141    0.060533    0.616117    11.00000    0.03175    0.04310 =
         0.03362    0.00230    0.00732    0.00109
AFIX  43
H32   2    0.979898    0.098437    0.590190    11.00000   -1.20000
AFIX   0
C33   1    1.006123    0.003984    0.631123    11.00000    0.03995    0.05076 =
         0.03870   -0.00443    0.00062    0.01294
AFIX  43
H33   2    1.080813    0.003253    0.617373    11.00000   -1.20000
AFIX   0
C34   1    0.955837   -0.052128    0.666726    11.00000    0.07373    0.02999 =
         0.03041   -0.00403   -0.01301    0.01900
AFIX  43
H34   2    0.995771   -0.091719    0.676312    11.00000   -1.20000
AFIX   0
C35   1    0.847440   -0.049855    0.688031    11.00000    0.05498    0.04803 =
         0.03553    0.00155    0.00248    0.00750
AFIX  43
H35   2    0.813762   -0.088138    0.712824    11.00000   -1.20000
AFIX   0
C36   1    0.787535    0.006461    0.674143    11.00000    0.04073    0.03348 =
         0.03082    0.00476    0.00273    0.00232
AFIX  43
H36   2    0.713075    0.007054    0.688751    11.00000   -1.20000
AFIX   0
C37   1    1.026881    0.066616    1.074377    11.00000    0.04652    0.04901 =
         0.04357    0.01335    0.00453    0.00579
AFIX  33
H37A  2    0.988729    0.048605    1.130293    11.00000   -1.20000
H37B  2    1.062233    0.030775    1.039585    11.00000   -1.20000
H37C  2    1.081530    0.098279    1.098532    11.00000   -1.20000
AFIX   0
C38   1    0.805264    0.170127    0.308877    11.00000    0.04690    0.07878 =
         0.02363   -0.00258    0.00793    0.00052
AFIX  33
H38A  2    0.785751    0.129030    0.274756    11.00000   -1.20000
H38B  2    0.743893    0.200633    0.304356    11.00000   -1.20000
H38C  2    0.867637    0.190057    0.278001    11.00000   -1.20000
AFIX   0
C40   1    0.611078    0.254174    0.715768    11.00000    0.03771    0.05817 =
         0.01542   -0.01441    0.00325   -0.00590
C41   1    0.553657    0.108293    0.765280    11.00000    0.02918    0.03222 =
         0.02248   -0.01264   -0.00975   -0.00035
HKLF 4
 
REM  _CCPK13
REM R1 =  0.0770 for    2699 Fo > 4sig(Fo)  and  0.1866 for all    5966 data
REM    433 parameters refined using      0 restraints
 
END  
     
WGHT      0.0080      0.0000 

REM Instructions for potential hydrogen bonds
HTAB C6 O18
EQIV $1 x+1/2, -y+1/2, z+1/2
HTAB C37 O40_$1

REM Highest difference peak  0.407,  deepest hole -0.432,  1-sigma level  0.083
Q1    1   0.5586  0.1701  0.7563  11.00000  0.05    0.41
Q2    1   0.8450  0.1778  0.8903  11.00000  0.05    0.35
Q3    1   0.6310  0.2127  0.7875  11.00000  0.05    0.34
Q4    1   0.8775  0.1750  0.2410  11.00000  0.05    0.34
Q5    1   0.8467  0.0526  0.7509  11.00000  0.05    0.32
;

loop_
_symmetry_equiv_pos_site_id
_symmetry_equiv_pos_as_xyz
1 +X,+Y,+Z
2 1/2-X,1/2+Y,1/2-Z
3 -X,-Y,-Z
4 1/2+X,1/2-Y,1/2+Z

loop_
_atom_site_label
_atom_site_type_symbol
_atom_site_fract_x
_atom_site_fract_y
_atom_site_fract_z
_atom_site_U_iso_or_equiv
_atom_site_adp_type
_atom_site_occupancy
_atom_site_site_symmetry_multiplicity
_atom_site_calc_flag
_atom_site_refinement_flags
Ni1 Ni 0.65873(7) 0.17224(5) 0.74974(6) 0.0333(3) Uani 1 4 d .
P1 P 0.76581(14) 0.17222(10) 0.88805(13) 0.0312(5) Uani 1 4 d .
P2 P 0.75447(15) 0.13711(10) 0.62193(13) 0.0337(5) Uani 1 4 d .
O14 O 0.8791(3) 0.2410(2) 0.7367(3) 0.0328(12) Uani 1 4 d .
O18 O 0.9499(4) 0.0996(2) 1.0071(3) 0.0395(13) Uani 1 4 d .
O21 O 0.8325(4) 0.1564(2) 0.4110(3) 0.0385(13) Uani 1 4 d .
O40 O 0.5804(5) 0.2971(3) 0.6982(4) 0.0520(18) Uani 1 4 d .
O41 O 0.4939(5) 0.0776(4) 0.7685(4) 0.066(2) Uani 1 4 d .
C1 C 0.7665(5) 0.2426(4) 0.9721(5) 0.0338(19) Uani 1 4 d .
C2 C 0.6951(6) 0.2953(4) 0.9553(5) 0.039(2) Uani 1 4 d .
C3 C 0.6985(5) 0.3509(4) 1.0164(5) 0.0370(19) Uani 1 4 d .
C4 C 0.7761(6) 0.3547(4) 1.0925(5) 0.038(2) Uani 1 4 d .
C5 C 0.8439(5) 0.3024(4) 1.1108(5) 0.0359(19) Uani 1 4 d .
C6 C 0.8410(5) 0.2471(4) 1.0528(5) 0.0369(19) Uani 1 4 d .
C7 C 0.7312(5) 0.1018(4) 0.9635(5) 0.0318(18) Uani 1 4 d .
C8 C 0.6897(5) 0.1085(4) 1.0588(5) 0.037(2) Uani 1 4 d .
C9 C 0.6533(5) 0.0531(4) 1.1077(5) 0.039(2) Uani 1 4 d .
C10 C 0.6552(6) -0.0075(4) 1.0643(6) 0.045(2) Uani 1 4 d .
C11 C 0.6937(6) -0.0160(4) 0.9701(5) 0.040(2) Uani 1 4 d .
C12 C 0.7310(5) 0.0396(4) 0.9204(5) 0.040(2) Uani 1 4 d .
C13 C 0.9119(5) 0.1646(3) 0.8665(4) 0.0287(18) Uani 1 4 d .
C14 C 0.9527(6) 0.1968(4) 0.7842(5) 0.0357(19) Uani 1 4 d .
C15 C 1.0571(5) 0.1933(4) 0.7571(5) 0.0332(19) Uani 1 4 d .
C16 C 1.1280(6) 0.1556(4) 0.8134(5) 0.043(2) Uani 1 4 d .
C17 C 1.0957(6) 0.1226(4) 0.8983(5) 0.038(2) Uani 1 4 d .
C18 C 0.9888(6) 0.1279(4) 0.9241(5) 0.0378(19) Uani 1 4 d .
C19 C 0.8884(5) 0.2486(4) 0.6341(5) 0.0345(19) Uani 1 4 d .
C20 C 0.8444(5) 0.2002(4) 0.5720(5) 0.0317(18) Uani 1 4 d .
C21 C 0.8617(5) 0.2084(4) 0.4694(5) 0.0327(18) Uani 1 4 d .
C22 C 0.9078(5) 0.2652(4) 0.4353(5) 0.039(2) Uani 1 4 d .
C23 C 0.9452(5) 0.3131(4) 0.5008(5) 0.040(2) Uani 1 4 d .
C24 C 0.9368(5) 0.3050(4) 0.6012(5) 0.0339(19) Uani 1 4 d .
C25 C 0.6591(6) 0.1155(4) 0.5184(5) 0.0341(19) Uani 1 4 d .
C26 C 0.5857(5) 0.1643(4) 0.4860(5) 0.0363(19) Uani 1 4 d .
C27 C 0.5091(5) 0.1492(4) 0.4114(5) 0.037(2) Uani 1 4 d .
C28 C 0.5058(5) 0.0875(4) 0.3697(5) 0.037(2) Uani 1 4 d .
C29 C 0.5786(6) 0.0387(4) 0.4016(5) 0.044(2) Uani 1 4 d .
C30 C 0.6559(5) 0.0538(4) 0.4767(5) 0.041(2) Uani 1 4 d .
C31 C 0.8376(6) 0.0634(4) 0.6380(5) 0.0354(19) Uani 1 4 d .
C32 C 0.9461(5) 0.0605(4) 0.6161(5) 0.0360(19) Uani 1 4 d .
C33 C 1.0061(6) 0.0040(4) 0.6311(5) 0.043(2) Uani 1 4 d .
C34 C 0.9558(7) -0.0521(4) 0.6667(5) 0.045(2) Uani 1 4 d .
C35 C 0.8474(6) -0.0498(4) 0.6880(5) 0.046(2) Uani 1 4 d .
C36 C 0.7875(6) 0.0065(4) 0.6741(5) 0.0350(18) Uani 1 4 d .
C37 C 1.0269(5) 0.0666(4) 1.0744(5) 0.046(2) Uani 1 4 d .
C38 C 0.8053(6) 0.1701(4) 0.3089(4) 0.050(2) Uani 1 4 d .
C40 C 0.6111(6) 0.2542(5) 0.7158(6) 0.037(2) Uani 1 4 d .
C41 C 0.5537(6) 0.1083(4) 0.7653(6) 0.028(2) Uani 1 4 d .
H2 H 0.64357 0.29336 0.90154 0.0463 Uiso 1 4 calc R
H3 H 0.64804 0.38569 1.00574 0.0444 Uiso 1 4 calc R
H4 H 0.78233 0.39329 1.13188 0.0457 Uiso 1 4 calc R
H5 H 0.89452 0.30456 1.16529 0.0431 Uiso 1 4 calc R
H6 H 0.88935 0.21173 1.06724 0.0443 Uiso 1 4 calc R
H8 H 0.68682 0.15055 1.08917 0.0440 Uiso 1 4 calc R
H9 H 0.62671 0.05752 1.1721 0.0471 Uiso 1 4 calc R
H10 H 0.6298 -0.04466 1.09908 0.0537 Uiso 1 4 calc R
H11 H 0.69477 -0.0583 0.94027 0.0479 Uiso 1 4 calc R
H12 H 0.75665 0.03468 0.85569 0.0483 Uiso 1 4 calc R
H15 H 1.08044 0.2163 0.70077 0.0398 Uiso 1 4 calc R
H16 H 1.20081 0.15164 0.7944 0.0521 Uiso 1 4 calc R
H17 H 1.14589 0.09728 0.93714 0.0459 Uiso 1 4 calc R
H22 H 0.914 0.27163 0.36641 0.0469 Uiso 1 4 calc R
H23 H 0.97712 0.352 0.4763 0.0475 Uiso 1 4 calc R
H24 H 0.96364 0.33742 0.64622 0.0407 Uiso 1 4 calc R
H26 H 0.58827 0.20698 0.51453 0.0435 Uiso 1 4 calc R
H27 H 0.45883 0.18181 0.38912 0.0443 Uiso 1 4 calc R
H28 H 0.45335 0.078 0.31865 0.0445 Uiso 1 4 calc R
H29 H 0.57578 -0.00397 0.373 0.0532 Uiso 1 4 calc R
H30 H 0.70627 0.02118 0.49884 0.0496 Uiso 1 4 calc R
H32 H 0.9799 0.09844 0.59019 0.0432 Uiso 1 4 calc R
H33 H 1.08081 0.00325 0.61737 0.0518 Uiso 1 4 calc R
H34 H 0.99577 -0.09172 0.67631 0.0541 Uiso 1 4 calc R
H35 H 0.81376 -0.08814 0.71282 0.0554 Uiso 1 4 calc R
H36 H 0.71307 0.00705 0.68875 0.0420 Uiso 1 4 calc R
H37A H 0.98873 0.0486 1.13029 0.0555 Uiso 1 4 calc R
H37B H 1.06223 0.03077 1.03959 0.0555 Uiso 1 4 calc R
H37C H 1.08153 0.09828 1.09853 0.0555 Uiso 1 4 calc R
H38A H 0.78575 0.12903 0.27476 0.0595 Uiso 1 4 calc R
H38B H 0.74389 0.20063 0.30436 0.0595 Uiso 1 4 calc R
H38C H 0.86764 0.19006 0.278 0.0595 Uiso 1 4 calc R

loop_
_atom_site_aniso_label
_atom_site_aniso_U_11
_atom_site_aniso_U_22
_atom_site_aniso_U_33
_atom_site_aniso_U_12
_atom_site_aniso_U_13
_atom_site_aniso_U_23
Ni1 0.0347(5) 0.0363(6) 0.0290(5) -0.0026(5) 0.0033(4) -0.0002(5)
P1 0.0311(11) 0.0336(13) 0.0293(10) 0.0006(9) 0.0058(9) 0.0014(10)
P2 0.0338(11) 0.0372(14) 0.0304(10) 0.0006(10) 0.0037(9) 0.0030(9)
O14 0.037(3) 0.036(3) 0.026(3) 0.003(2) 0.003(2) -0.001(2)
O18 0.041(3) 0.046(4) 0.032(3) 0.005(3) 0.002(3) 0.008(3)
O21 0.044(3) 0.047(4) 0.026(3) 0.001(3) 0.009(2) 0.001(2)
O40 0.064(4) 0.053(5) 0.039(3) -0.015(4) 0.001(3) 0.003(3)
O41 0.081(5) 0.094(6) 0.024(3) 0.003(4) 0.001(4) -0.007(4)
C1 0.033(4) 0.034(5) 0.036(4) 0.002(4) 0.010(4) 0.005(4)
C2 0.044(5) 0.048(6) 0.024(4) 0.002(4) 0.002(4) 0.006(4)
C3 0.041(4) 0.035(5) 0.036(4) 0.004(4) 0.007(4) 0.002(4)
C4 0.043(5) 0.038(5) 0.034(4) -0.006(4) 0.009(4) -0.006(4)
C5 0.036(4) 0.039(5) 0.033(4) -0.003(4) 0.007(4) -0.002(4)
C6 0.032(4) 0.041(5) 0.038(4) -0.002(4) 0.005(4) 0.000(4)
C7 0.026(4) 0.039(5) 0.031(4) -0.002(3) 0.004(3) 0.001(4)
C8 0.032(4) 0.039(6) 0.039(5) -0.004(4) 0.005(4) 0.004(4)
C9 0.042(5) 0.043(6) 0.034(4) -0.000(4) 0.008(4) 0.003(4)
C10 0.044(5) 0.041(6) 0.050(5) -0.004(4) 0.011(4) 0.012(4)
C11 0.047(5) 0.034(5) 0.038(5) -0.003(4) 0.002(4) 0.000(4)
C12 0.041(5) 0.046(6) 0.034(4) -0.005(4) 0.001(4) 0.001(4)
C13 0.032(4) 0.037(5) 0.018(4) 0.000(4) 0.006(3) -0.003(3)
C14 0.040(5) 0.037(5) 0.031(4) 0.009(4) -0.001(4) 0.001(4)
C15 0.024(4) 0.050(6) 0.026(4) 0.004(4) 0.003(3) 0.003(4)
C16 0.032(4) 0.063(7) 0.037(4) 0.002(4) 0.014(4) -0.015(4)
C17 0.032(4) 0.050(6) 0.033(4) 0.001(4) -0.003(4) 0.004(4)
C18 0.034(5) 0.038(5) 0.041(5) -0.002(4) 0.005(4) 0.003(4)
C19 0.033(4) 0.045(6) 0.026(4) 0.005(4) -0.001(4) 0.001(4)
C20 0.031(4) 0.033(5) 0.032(4) 0.006(3) 0.006(4) 0.005(4)
C21 0.023(4) 0.038(5) 0.037(5) 0.003(4) 0.007(4) 0.002(4)
C22 0.032(4) 0.046(6) 0.039(5) 0.008(4) 0.009(4) 0.013(4)
C23 0.039(4) 0.036(6) 0.044(5) -0.002(4) 0.003(4) -0.005(4)
C24 0.038(4) 0.031(5) 0.033(4) -0.009(4) 0.010(4) -0.005(4)
C25 0.050(5) 0.025(5) 0.028(4) -0.007(4) 0.012(4) -0.008(4)
C26 0.051(5) 0.028(5) 0.031(4) -0.002(4) 0.016(4) 0.002(4)
C27 0.035(4) 0.047(6) 0.030(4) -0.004(4) 0.002(4) -0.000(4)
C28 0.034(4) 0.052(6) 0.025(4) 0.001(4) 0.002(3) -0.003(4)
C29 0.054(5) 0.040(6) 0.039(5) 0.003(4) 0.003(4) -0.009(4)
C30 0.033(4) 0.053(6) 0.038(4) 0.002(4) 0.002(4) -0.002(4)
C31 0.037(4) 0.044(6) 0.025(4) -0.004(4) 0.005(4) 0.001(4)
C32 0.032(4) 0.043(6) 0.034(4) 0.001(4) 0.007(4) 0.002(4)
C33 0.040(4) 0.051(6) 0.039(5) 0.013(4) 0.001(4) -0.004(4)
C34 0.074(6) 0.030(5) 0.030(4) 0.019(5) -0.013(5) -0.004(4)
C35 0.055(6) 0.048(6) 0.036(5) 0.007(4) 0.002(4) 0.002(4)
C36 0.041(4) 0.033(5) 0.031(4) 0.002(4) 0.003(4) 0.005(4)
C37 0.047(5) 0.049(6) 0.044(5) 0.006(4) 0.005(4) 0.013(4)
C38 0.047(5) 0.079(7) 0.024(4) 0.001(5) 0.008(4) -0.003(4)
C40 0.038(5) 0.058(7) 0.015(4) -0.006(5) 0.003(4) -0.014(5)
C41 0.029(5) 0.032(6) 0.022(4) -0.000(4) -0.010(4) -0.013(4)

loop_
_atom_type_symbol
_atom_type_description
_atom_type_scat_dispersion_real
_atom_type_scat_dispersion_imag
_atom_type_scat_source
C C 0.0033 0.0016
;
International Tables for Crystallography
(Vol. C, Tables 4.2.6.8 and 6.1.1.4)
;
H H 0.0000 0.0000
;
International Tables for Crystallography
(Vol. C, Table 6.1.1.4)
;
O O 0.0106 0.0060
;
International Tables for Crystallography
(Vol. C, Tables 4.2.6.8 and 6.1.1.4)
;
P P 0.1023 0.0942
;
International Tables for Crystallography
(Vol. C, Tables 4.2.6.8 and 6.1.1.4)
;
Ni Ni 0.3393 1.1124
;
International Tables for Crystallography
(Vol. C, Tables 4.2.6.8 and 6.1.1.4)
;

loop_
_geom_angle_atom_site_label_1
_geom_angle_atom_site_label_2
_geom_angle_atom_site_label_3
_geom_angle
_geom_angle_publ_flag
P1 Ni1 P2 109.32(8) yes
P1 Ni1 C40 112.6(3) yes
P1 Ni1 C41 107.3(2) yes
P2 Ni1 C40 105.6(3) yes
P2 Ni1 C41 104.9(3) yes
C40 Ni1 C41 116.6(3) yes
Ni1 P1 C1 120.5(2) yes
Ni1 P1 C7 109.0(2) yes
Ni1 P1 C13 114.5(2) yes
C1 P1 C7 105.0(3) yes
C1 P1 C13 100.6(3) yes
C7 P1 C13 106.1(3) yes
Ni1 P2 C20 113.9(2) yes
Ni1 P2 C25 108.6(2) yes
Ni1 P2 C31 118.6(2) yes
C20 P2 C25 105.2(3) yes
C20 P2 C31 105.6(3) yes
C25 P2 C31 103.6(3) yes
C14 O14 C19 116.3(5) yes
C18 O18 C37 117.8(5) yes
C21 O21 C38 117.2(6) yes
P1 C1 C2 120.6(5) yes
P1 C1 C6 121.6(5) yes
C2 C1 C6 117.8(6) yes
C1 C2 C3 121.0(6) yes
C2 C3 C4 119.3(7) yes
C3 C4 C5 119.6(7) yes
C4 C5 C6 122.0(6) yes
C1 C6 C5 120.1(6) yes
P1 C7 C8 122.7(6) yes
P1 C7 C12 118.2(5) yes
C8 C7 C12 118.4(7) yes
C7 C8 C9 119.6(7) yes
C8 C9 C10 120.8(7) yes
C9 C10 C11 121.3(7) yes
C10 C11 C12 118.2(7) yes
C7 C12 C11 121.6(6) yes
P1 C13 C14 118.2(5) yes
P1 C13 C18 126.5(5) yes
C14 C13 C18 115.3(6) yes
O14 C14 C13 114.2(6) yes
O14 C14 C15 120.8(6) yes
C13 C14 C15 124.5(6) yes
C14 C15 C16 118.1(6) yes
C15 C16 C17 121.7(6) yes
C16 C17 C18 118.5(6) yes
O18 C18 C13 115.1(6) yes
O18 C18 C17 123.1(6) yes
C13 C18 C17 121.8(6) yes
O14 C19 C20 118.3(6) yes
O14 C19 C24 117.8(6) yes
C20 C19 C24 123.8(6) yes
P2 C20 C19 119.7(5) yes
P2 C20 C21 123.7(5) yes
C19 C20 C21 116.0(6) yes
O21 C21 C20 115.6(6) yes
O21 C21 C22 124.0(6) yes
C20 C21 C22 120.4(7) yes
C21 C22 C23 120.4(7) yes
C22 C23 C24 120.9(7) yes
C19 C24 C23 118.1(6) yes
P2 C25 C26 117.1(5) yes
P2 C25 C30 122.4(5) yes
C26 C25 C30 120.5(6) yes
C25 C26 C27 119.1(7) yes
C26 C27 C28 120.5(7) yes
C27 C28 C29 120.7(6) yes
C28 C29 C30 118.9(7) yes
C25 C30 C29 120.4(7) yes
P2 C31 C32 123.7(6) yes
P2 C31 C36 117.5(5) yes
C32 C31 C36 118.8(7) yes
C31 C32 C33 121.6(7) yes
C32 C33 C34 119.2(7) yes
C33 C34 C35 119.6(7) yes
C34 C35 C36 121.5(7) yes
C31 C36 C35 119.3(7) yes
Ni1 C40 O40 176.0(8) yes
Ni1 C41 O41 173.9(8) yes
C1 C2 H2 119.478 no
C3 C2 H2 119.474 no
C2 C3 H3 120.338 no
C4 C3 H3 120.316 no
C3 C4 H4 120.204 no
C5 C4 H4 120.186 no
C4 C5 H5 119.027 no
C6 C5 H5 119.022 no
C1 C6 H6 119.950 no
C5 C6 H6 119.950 no
C7 C8 H8 120.191 no
C9 C8 H8 120.184 no
C8 C9 H9 119.582 no
C10 C9 H9 119.580 no
C9 C10 H10 119.342 no
C11 C10 H10 119.356 no
C10 C11 H11 120.892 no
C12 C11 H11 120.879 no
C7 C12 H12 119.215 no
C11 C12 H12 119.215 no
C14 C15 H15 120.942 no
C16 C15 H15 120.933 no
C15 C16 H16 119.146 no
C17 C16 H16 119.135 no
C16 C17 H17 120.774 no
C18 C17 H17 120.772 no
C21 C22 H22 119.810 no
C23 C22 H22 119.793 no
C22 C23 H23 119.564 no
C24 C23 H23 119.566 no
C19 C24 H24 120.935 no
C23 C24 H24 120.925 no
C25 C26 H26 120.471 no
C27 C26 H26 120.462 no
C26 C27 H27 119.748 no
C28 C27 H27 119.744 no
C27 C28 H28 119.622 no
C29 C28 H28 119.634 no
C28 C29 H29 120.576 no
C30 C29 H29 120.564 no
C25 C30 H30 119.812 no
C29 C30 H30 119.838 no
C31 C32 H32 119.210 no
C33 C32 H32 119.213 no
C32 C33 H33 120.411 no
C34 C33 H33 120.412 no
C33 C34 H34 120.179 no
C35 C34 H34 120.182 no
C34 C35 H35 119.262 no
C36 C35 H35 119.275 no
C31 C36 H36 120.328 no
C35 C36 H36 120.323 no
O18 C37 H37A 109.475 no
O18 C37 H37B 109.468 no
O18 C37 H37C 109.478 no
H37A C37 H37B 109.451 no
H37A C37 H37C 109.483 no
H37B C37 H37C 109.472 no
O21 C38 H38A 109.470 no
O21 C38 H38B 109.471 no
O21 C38 H38C 109.469 no
H38A C38 H38B 109.472 no
H38A C38 H38C 109.469 no
H38B C38 H38C 109.477 no

loop_
_geom_bond_atom_site_label_1
_geom_bond_atom_site_label_2
_geom_bond_distance
_geom_bond_publ_flag
Ni1 P1 2.253(2) yes
Ni1 P2 2.254(2) yes
Ni1 C40 1.819(9) yes
Ni1 C41 1.856(8) yes
P1 C1 1.828(7) yes
P1 C7 1.820(7) yes
P1 C13 1.848(6) yes
P2 C20 1.844(7) yes
P2 C25 1.850(7) yes
P2 C31 1.824(8) yes
O14 C14 1.415(8) yes
O14 C19 1.409(8) yes
O18 C18 1.369(8) yes
O18 C37 1.455(8) yes
O21 C21 1.360(9) yes
O21 C38 1.439(7) yes
O40 C40 0.977(11) yes
O41 C41 0.969(10) yes
C1 C2 1.402(10) yes
C1 C6 1.405(9) yes
C2 C3 1.400(10) yes
C3 C4 1.384(9) yes
C4 C5 1.369(10) yes
C5 C6 1.372(10) yes
C7 C8 1.416(9) yes
C7 C12 1.393(11) yes
C8 C9 1.389(11) yes
C9 C10 1.366(12) yes
C10 C11 1.392(10) yes
C11 C12 1.402(11) yes
C13 C14 1.405(9) yes
C13 C18 1.420(9) yes
C14 C15 1.358(9) yes
C15 C16 1.374(10) yes
C16 C17 1.404(10) yes
C17 C18 1.385(10) yes
C19 C20 1.391(10) yes
C19 C24 1.375(10) yes
C20 C21 1.426(9) yes
C21 C22 1.376(11) yes
C22 C23 1.384(10) yes
C23 C24 1.379(10) yes
C25 C26 1.402(10) yes
C25 C30 1.375(11) yes
C26 C27 1.393(9) yes
C27 C28 1.374(11) yes
C28 C29 1.397(10) yes
C29 C30 1.402(9) yes
C31 C32 1.388(10) yes
C31 C36 1.409(10) yes
C32 C33 1.378(11) yes
C33 C34 1.394(11) yes
C34 C35 1.384(11) yes
C35 C36 1.372(11) yes
C2 H2 0.950 no
C3 H3 0.950 no
C4 H4 0.950 no
C5 H5 0.950 no
C6 H6 0.950 no
C8 H8 0.950 no
C9 H9 0.950 no
C10 H10 0.950 no
C11 H11 0.950 no
C12 H12 0.950 no
C15 H15 0.950 no
C16 H16 0.950 no
C17 H17 0.950 no
C22 H22 0.950 no
C23 H23 0.950 no
C24 H24 0.950 no
C26 H26 0.950 no
C27 H27 0.950 no
C28 H28 0.950 no
C29 H29 0.950 no
C30 H30 0.950 no
C32 H32 0.950 no
C33 H33 0.950 no
C34 H34 0.950 no
C35 H35 0.950 no
C36 H36 0.950 no
C37 H37A 0.980 no
C37 H37B 0.980 no
C37 H37C 0.980 no
C38 H38A 0.980 no
C38 H38B 0.980 no
C38 H38C 0.980 no

loop_
_geom_contact_atom_site_label_1
_geom_contact_atom_site_label_2
_geom_contact_distance
_geom_contact_publ_flag
_geom_contact_site_symmetry_2
Ni1 O14 3.074(4) no .
P1 O14 2.891(5) no .
P1 O18 3.111(5) no .
P2 O14 3.010(5) no .
P2 O21 3.081(5) no .
P2 C14 3.450(7) no .
O14 C1 3.535(8) no .
O14 C40 3.327(9) no .
O18 C6 3.353(9) no .
O18 C7 2.746(8) no .
O18 C8 3.326(8) no .
O18 C12 3.154(8) no .
O21 C25 2.769(8) no .
O21 C26 3.259(8) no .
O21 C30 3.173(9) no .
O41 C12 3.599(9) no .
C1 C4 2.802(10) no .
C1 C8 3.130(10) no .
C2 C5 2.748(9) no .
C2 C40 3.474(10) no .
C3 C6 2.780(10) no .
C6 C7 3.448(10) no .
C6 C8 3.383(10) no .
C6 C13 3.184(9) no .
C6 C18 3.536(10) no .
C7 C10 2.790(11) no .
C7 C18 3.295(10) no .
C7 C41 3.406(10) no .
C8 C11 2.801(11) no .
C9 C12 2.766(10) no .
C12 C13 3.482(10) no .
C12 C36 3.505(10) no .
C12 C41 3.289(10) no .
C13 C16 2.803(9) no .
C13 C19 3.585(9) no .
C14 C17 2.752(10) no .
C14 C20 3.126(9) no .
C14 C24 3.315(10) no .
C14 C32 3.585(10) no .
C15 C18 2.786(10) no .
C15 C19 2.850(9) no .
C15 C20 3.566(9) no .
C15 C24 3.403(10) no .
C15 C32 3.550(10) no .
C17 C37 2.808(10) no .
C19 C22 2.738(10) no .
C20 C23 2.800(10) no .
C20 C26 3.441(9) no .
C20 C32 3.151(10) no .
C21 C24 2.788(10) no .
C21 C25 3.227(10) no .
C21 C26 3.545(9) no .
C22 C38 2.847(10) no .
C25 C28 2.772(9) no .
C25 C36 3.409(10) no .
C26 C29 2.795(11) no .
C27 C30 2.776(10) no .
C30 C31 3.080(9) no .
C30 C36 3.225(9) no .
C31 C34 2.785(11) no .
C32 C35 2.750(11) no .
C33 C36 2.789(10) no .
O14 C27 3.588(8) no 4_555
O18 C37 3.567(9) no 3_757
O21 C34 3.561(9) no 3_756
O40 C35 3.568(10) no 2_656
O40 C37 3.291(9) no 4_454
O41 C10 3.302(10) no 3_657
O41 C29 3.398(10) no 3_656
C3 C35 3.457(10) no 2_656
C4 C16 3.580(10) no 4_455
C5 C26 3.560(10) no 4_555
C5 C27 3.592(10) no 4_555
C6 C27 3.573(10) no 4_555
C8 C23 3.482(9) no 4_455
C10 O41 3.302(10) no 3_657
C16 C4 3.580(10) no 4_554
C23 C8 3.482(9) no 4_554
C26 C5 3.560(10) no 4_454
C27 O14 3.588(8) no 4_454
C27 C5 3.592(10) no 4_454
C27 C6 3.573(10) no 4_454
C29 O41 3.398(10) no 3_656
C33 C33 3.558(9) no 3_756
C34 O21 3.561(9) no 3_756
C34 C37 3.522(9) no 3_757
C35 O40 3.568(10) no 2_646
C35 C3 3.457(10) no 2_646
C35 C37 3.538(9) no 3_757
C37 O18 3.567(9) no 3_757
C37 O40 3.291(9) no 4_555
C37 C34 3.522(9) no 3_757
C37 C35 3.538(9) no 3_757
C37 C37 3.425(10) no 3_757
Ni1 H2 3.2184 no .
Ni1 H12 3.3468 no .
Ni1 H26 3.3489 no .
Ni1 H36 3.5268 no .
P1 H2 2.8977 no .
P1 H6 2.9311 no .
P1 H8 2.9670 no .
P1 H12 2.8295 no .
P2 H26 2.8505 no .
P2 H30 2.9340 no .
P2 H32 2.9454 no .
P2 H36 2.8459 no .
O14 H15 2.6059 no .
O14 H24 2.5576 no .
O18 H6 2.5426 no .
O18 H12 3.3587 no .
O18 H17 2.6394 no .
O21 H22 2.6282 no .
O21 H26 3.5343 no .
O21 H30 3.3987 no .
O21 H32 3.2048 no .
O40 H2 2.8378 no .
O40 H26 3.0963 no .
O41 H12 3.5233 no .
O41 H36 3.2870 no .
C1 H3 3.2950 no .
C1 H5 3.2597 no .
C1 H8 2.6667 no .
C2 H4 3.2641 no .
C2 H6 3.2671 no .
C2 H8 3.4600 no .
C3 H5 3.2333 no .
C4 H2 3.2578 no .
C4 H6 3.2479 no .
C5 H3 3.2388 no .
C6 H2 3.2650 no .
C6 H4 3.2492 no .
C6 H8 2.7927 no .
C7 H6 3.2515 no .
C7 H9 3.2826 no .
C7 H11 3.2964 no .
C8 H6 3.2385 no .
C8 H10 3.2487 no .
C8 H12 3.2720 no .
C9 H11 3.2612 no .
C10 H8 3.2505 no .
C10 H12 3.2554 no .
C11 H9 3.2569 no .
C12 H8 3.2744 no .
C12 H10 3.2578 no .
C12 H36 3.2094 no .
C13 H6 2.9103 no .
C13 H12 3.2640 no .
C13 H15 3.2977 no .
C13 H17 3.3094 no .
C14 H16 3.2007 no .
C14 H24 3.4201 no .
C14 H32 3.3313 no .
C15 H17 3.2804 no .
C15 H24 3.4683 no .
C15 H32 3.0947 no .
C17 H15 3.2855 no .
C17 H37B 2.7180 no .
C17 H37C 2.7730 no .
C18 H6 2.8931 no .
C18 H12 3.5336 no .
C18 H16 3.2518 no .
C18 H37A 3.2275 no .
C18 H37B 2.6568 no .
C18 H37C 2.6567 no .
C19 H15 2.5927 no .
C19 H23 3.2227 no .
C19 H32 3.3160 no .
C20 H15 3.3578 no .
C20 H22 3.2889 no .
C20 H24 3.2920 no .
C20 H26 3.2362 no .
C20 H32 2.6662 no .
C21 H23 3.2478 no .
C21 H26 3.4612 no .
C21 H32 3.1010 no .
C21 H38A 3.2024 no .
C21 H38B 2.6273 no .
C21 H38C 2.6273 no .
C22 H24 3.2641 no .
C22 H38B 2.9497 no .
C22 H38C 2.6544 no .
C24 H15 2.8348 no .
C24 H22 3.2566 no .
C25 H27 3.2683 no .
C25 H29 3.2679 no .
C25 H36 3.2421 no .
C25 H38B 3.5730 no .
C26 H28 3.2572 no .
C26 H30 3.2678 no .
C26 H38B 3.2907 no .
C27 H29 3.2656 no .
C27 H38B 3.4596 no .
C28 H26 3.2597 no .
C28 H30 3.2694 no .
C29 H27 3.2636 no .
C30 H26 3.2681 no .
C30 H28 3.2691 no .
C30 H36 3.0842 no .
C30 H38A 3.5739 no .
C31 H12 3.2091 no .
C31 H30 2.5870 no .
C31 H33 3.2705 no .
C31 H35 3.2586 no .
C32 H30 3.4058 no .
C32 H34 3.2506 no .
C32 H36 3.2696 no .
C33 H35 3.2561 no .
C34 H32 3.2472 no .
C34 H36 3.2597 no .
C35 H12 3.0959 no .
C35 H30 3.3705 no .
C35 H33 3.2615 no .
C36 H12 2.5718 no .
C36 H30 2.5620 no .
C36 H32 3.2659 no .
C36 H34 3.2569 no .
C37 H6 3.4027 no .
C37 H17 2.4979 no .
C38 H22 2.5662 no .
C40 H2 2.6578 no .
C40 H26 2.8962 no .
C41 H12 3.1305 no .
C41 H36 3.0591 no .
H2 H3 2.3477 no .
H3 H4 2.3420 no .
H4 H5 2.3086 no .
H5 H6 2.3068 no .
H6 H8 2.8231 no .
H6 H37C 3.3260 no .
H8 H9 2.3357 no .
H9 H10 2.3006 no .
H10 H11 2.3454 no .
H11 H12 2.3535 no .
H11 H35 3.5234 no .
H12 H35 3.2538 no .
H12 H36 2.3740 no .
H15 H16 2.3248 no .
H15 H24 2.9330 no .
H15 H32 3.0625 no .
H16 H17 2.3525 no .
H17 H37A 3.4681 no .
H17 H37B 2.2230 no .
H17 H37C 2.3591 no .
H22 H23 2.3246 no .
H22 H38A 3.5064 no .
H22 H38B 2.6600 no .
H22 H38C 2.1112 no .
H23 H24 2.3363 no .
H26 H27 2.3457 no .
H26 H38B 3.5053 no .
H27 H28 2.3150 no .
H28 H29 2.3496 no .
H29 H30 2.3582 no .
H30 H36 2.5900 no .
H32 H33 2.3229 no .
H33 H34 2.3524 no .
H34 H35 2.3258 no .
H35 H36 2.3160 no .
Ni1 H5 3.4525 no 4_454
O14 H27 2.7470 no 4_555
O18 H37B 2.7248 no 3_757
O21 H33 3.4424 no 3_756
O21 H34 2.8009 no 3_756
O40 H5 3.1093 no 4_454
O40 H6 2.9047 no 4_454
O40 H22 3.4300 no 4_455
O40 H34 3.0018 no 2_656
O40 H35 2.9118 no 2_656
O40 H37A 3.4455 no 4_454
O40 H37C 2.5188 no 4_454
O40 H38C 2.8969 no 4_455
O41 H4 3.2019 no 4_454
O41 H5 3.0114 no 4_454
O41 H9 3.2404 no 3_657
O41 H10 2.4970 no 3_657
O41 H22 3.4970 no 4_455
O41 H23 3.1751 no 4_455
O41 H28 3.4450 no 3_656
O41 H29 2.5555 no 3_656
C1 H27 3.0822 no 4_555
C2 H27 3.4495 no 4_555
C2 H35 3.2853 no 2_656
C3 H15 3.2468 no 4_455
C3 H32 3.0967 no 4_455
C3 H33 3.5957 no 4_455
C3 H35 3.3446 no 2_656
C4 H15 3.2214 no 4_455
C4 H16 2.9301 no 4_455
C4 H29 3.4278 no 2_656
C5 H15 3.5462 no 4_455
C5 H16 3.2493 no 4_455
C5 H22 3.5948 no 1_556
C5 H26 3.3458 no 4_555
C5 H27 3.3922 no 4_555
C5 H38B 3.5996 no 1_556
C5 H38C 3.2224 no 1_556
C6 H26 3.2598 no 4_555
C6 H27 3.0661 no 4_555
C6 H38C 3.2708 no 1_556
C7 H23 3.2918 no 4_455
C8 H23 2.9294 no 4_455
C8 H24 3.2712 no 4_455
C8 H38A 3.1444 no 1_556
C9 H23 3.3661 no 4_455
C9 H24 3.2892 no 4_455
C9 H38A 3.1466 no 1_556
C10 H17 3.0628 no 3_757
C10 H23 3.3245 no 2_646
C11 H17 2.8366 no 3_757
C11 H23 3.5082 no 2_646
C11 H37B 3.0418 no 3_757
C11 H37C 3.4051 no 3_757
C12 H37B 2.9615 no 3_757
C13 H27 3.1851 no 4_555
C14 H27 2.8466 no 4_555
C15 H27 3.3608 no 4_555
C15 H38B 3.2052 no 4_555
C16 H4 3.3267 no 4_554
C16 H38B 3.2583 no 4_555
C17 H11 3.5736 no 3_757
C18 H37B 3.3251 no 3_757
C21 H34 3.5931 no 3_756
C22 H2 3.1998 no 4_554
C22 H16 3.5601 no 4_454
C23 H2 3.5736 no 4_554
C23 H8 3.2608 no 4_554
C23 H10 3.3087 no 2_656
C23 H11 3.2519 no 2_656
C24 H8 3.2330 no 4_554
C24 H11 3.2565 no 2_656
C26 H5 3.5170 no 4_454
C28 H9 3.1805 no 1_554
C28 H24 3.4148 no 4_454
C28 H36 3.3880 no 3_656
C29 H4 3.4575 no 2_646
C29 H9 3.2160 no 1_554
C32 H3 3.1578 no 4_554
C32 H33 3.4258 no 3_756
C33 H3 3.5460 no 2_646
C33 H3 3.3518 no 4_554
C33 H33 3.5000 no 3_756
C33 H37A 3.4062 no 3_757
C34 H2 3.4826 no 2_646
C34 H3 2.9120 no 2_646
C34 H37A 2.8117 no 3_757
C34 H37C 3.3687 no 3_757
C35 H2 3.4119 no 2_646
C35 H3 2.9389 no 2_646
C35 H37A 3.1279 no 3_757
C35 H37C 3.1495 no 3_757
C36 H3 3.5722 no 2_646
C36 H28 3.4434 no 3_656
C37 H11 3.4613 no 3_757
C37 H12 3.4789 no 3_757
C37 H34 3.4424 no 3_757
C37 H35 3.4578 no 3_757
C37 H37B 2.7171 no 3_757
C38 H5 3.5552 no 1_554
C38 H6 3.5792 no 1_554
C38 H8 3.2922 no 1_554
C38 H34 2.9320 no 3_756
C40 H5 2.9872 no 4_454
C40 H6 3.4092 no 4_454
C40 H22 3.2850 no 4_455
C40 H35 3.4626 no 2_656
C40 H37C 3.4056 no 4_454
C40 H38C 3.3568 no 4_455
C41 H5 2.9387 no 4_454
C41 H10 3.2464 no 3_657
C41 H22 3.3173 no 4_455
C41 H23 3.1553 no 4_455
C41 H29 3.2145 no 3_656
H2 C22 3.1998 no 4_455
H2 C23 3.5736 no 4_455
H2 C34 3.4826 no 2_656
H2 C35 3.4119 no 2_656
H2 H22 3.1508 no 4_455
H2 H34 3.0643 no 2_656
H2 H35 2.9229 no 2_656
H3 C32 3.1578 no 4_455
H3 C33 3.5460 no 2_656
H3 C33 3.3518 no 4_455
H3 C34 2.9121 no 2_656
H3 C35 2.9389 no 2_656
H3 C36 3.5722 no 2_656
H3 H15 3.4879 no 4_455
H3 H30 3.2916 no 2_656
H3 H32 2.4357 no 4_455
H3 H33 2.8589 no 4_455
H3 H34 3.0205 no 2_656
H3 H35 3.0670 no 2_656
H4 O41 3.2019 no 4_555
H4 C16 3.3267 no 4_455
H4 C29 3.4575 no 2_656
H4 H15 3.5003 no 4_455
H4 H16 2.6243 no 4_455
H4 H29 2.7294 no 2_656
H4 H30 3.1514 no 2_656
H4 H33 3.2605 no 4_455
H5 Ni1 3.4525 no 4_555
H5 O40 3.1093 no 4_555
H5 O41 3.0114 no 4_555
H5 C26 3.5170 no 4_555
H5 C38 3.5552 no 1_556
H5 C40 2.9872 no 4_555
H5 C41 2.9387 no 4_555
H5 H16 3.1521 no 4_455
H5 H22 2.8099 no 1_556
H5 H26 3.2206 no 4_555
H5 H38B 3.4303 no 1_556
H5 H38C 2.8102 no 1_556
H6 O40 2.9047 no 4_555
H6 C38 3.5792 no 1_556
H6 C40 3.4092 no 4_555
H6 H26 3.0714 no 4_555
H6 H27 3.3790 no 4_555
H6 H38A 3.5602 no 1_556
H6 H38C 2.9154 no 1_556
H8 C23 3.2608 no 4_455
H8 C24 3.2330 no 4_455
H8 C38 3.2922 no 1_556
H8 H15 3.3906 no 4_455
H8 H23 2.9598 no 4_455
H8 H24 2.9072 no 4_455
H8 H38A 2.7894 no 1_556
H8 H38B 3.1447 no 1_556
H8 H38C 3.4281 no 1_556
H9 O41 3.2404 no 3_657
H9 C28 3.1805 no 1_556
H9 C29 3.2160 no 1_556
H9 H24 2.9479 no 4_455
H9 H28 3.0106 no 1_556
H9 H29 3.0854 no 1_556
H9 H38A 2.7752 no 1_556
H10 O41 2.4970 no 3_657
H10 C23 3.3087 no 2_646
H10 C41 3.2464 no 3_657
H10 H16 3.3105 no 3_757
H10 H17 3.0320 no 3_757
H10 H23 2.6633 no 2_646
H11 C17 3.5736 no 3_757
H11 C23 3.2519 no 2_646
H11 C24 3.2565 no 2_646
H11 C37 3.4613 no 3_757
H11 H17 2.6489 no 3_757
H11 H23 3.0518 no 2_646
H11 H24 3.0854 no 2_646
H11 H37B 3.0593 no 3_757
H11 H37C 2.9515 no 3_757
H12 C37 3.4789 no 3_757
H12 H37A 3.5738 no 3_757
H12 H37B 2.9244 no 3_757
H12 H37C 3.4040 no 3_757
H15 C3 3.2468 no 4_554
H15 C4 3.2214 no 4_554
H15 C5 3.5462 no 4_554
H15 H3 3.4879 no 4_554
H15 H4 3.5003 no 4_554
H15 H8 3.3906 no 4_554
H15 H38B 2.9468 no 4_555
H16 C4 2.9301 no 4_554
H16 C5 3.2493 no 4_554
H16 C22 3.5601 no 4_555
H16 H4 2.6243 no 4_554
H16 H5 3.1521 no 4_554
H16 H10 3.3105 no 3_757
H16 H22 3.1833 no 4_555
H16 H38B 3.0496 no 4_555
H17 C10 3.0628 no 3_757
H17 C11 2.8366 no 3_757
H17 H10 3.0320 no 3_757
H17 H11 2.6489 no 3_757
H17 H37A 3.5026 no 3_757
H22 O40 3.4300 no 4_554
H22 O41 3.4970 no 4_554
H22 C5 3.5948 no 1_554
H22 C40 3.2850 no 4_554
H22 C41 3.3173 no 4_554
H22 H2 3.1508 no 4_554
H22 H5 2.8099 no 1_554
H22 H16 3.1833 no 4_454
H23 O41 3.1751 no 4_554
H23 C7 3.2918 no 4_554
H23 C8 2.9294 no 4_554
H23 C9 3.3661 no 4_554
H23 C10 3.3245 no 2_656
H23 C11 3.5082 no 2_656
H23 C41 3.1553 no 4_554
H23 H8 2.9598 no 4_554
H23 H10 2.6633 no 2_656
H23 H11 3.0518 no 2_656
H24 C8 3.2712 no 4_554
H24 C9 3.2892 no 4_554
H24 C28 3.4148 no 4_555
H24 H8 2.9072 no 4_554
H24 H9 2.9479 no 4_554
H24 H11 3.0854 no 2_656
H24 H27 3.3207 no 4_555
H24 H28 2.9089 no 4_555
H26 C5 3.3458 no 4_454
H26 C6 3.2598 no 4_454
H26 H5 3.2206 no 4_454
H26 H6 3.0714 no 4_454
H27 O14 2.7470 no 4_454
H27 C1 3.0822 no 4_454
H27 C2 3.4495 no 4_454
H27 C5 3.3922 no 4_454
H27 C6 3.0661 no 4_454
H27 C13 3.1851 no 4_454
H27 C14 2.8466 no 4_454
H27 C15 3.3608 no 4_454
H27 H6 3.3790 no 4_454
H27 H24 3.3207 no 4_454
H28 O41 3.4450 no 3_656
H28 C36 3.4434 no 3_656
H28 H9 3.0106 no 1_554
H28 H24 2.9089 no 4_454
H28 H35 3.3214 no 3_656
H28 H36 2.6864 no 3_656
H29 O41 2.5555 no 3_656
H29 C4 3.4278 no 2_646
H29 C41 3.2145 no 3_656
H29 H4 2.7294 no 2_646
H29 H9 3.0854 no 1_554
H30 H3 3.2916 no 2_646
H30 H4 3.1514 no 2_646
H30 H33 3.1623 no 3_756
H32 C3 3.0967 no 4_554
H32 H3 2.4357 no 4_554
H32 H33 3.5480 no 3_756
H33 O21 3.4424 no 3_756
H33 C3 3.5957 no 4_554
H33 C32 3.4258 no 3_756
H33 C33 3.5000 no 3_756
H33 H3 2.8589 no 4_554
H33 H4 3.2605 no 4_554
H33 H30 3.1623 no 3_756
H33 H32 3.5480 no 3_756
H33 H38A 3.4486 no 3_756
H34 O21 2.8009 no 3_756
H34 O40 3.0018 no 2_646
H34 C21 3.5931 no 3_756
H34 C37 3.4424 no 3_757
H34 C38 2.9320 no 3_756
H34 H2 3.0643 no 2_646
H34 H3 3.0205 no 2_646
H34 H37A 2.7651 no 3_757
H34 H37C 3.2392 no 3_757
H34 H38A 2.8596 no 3_756
H34 H38C 2.6731 no 3_756
H35 O40 2.9118 no 2_646
H35 C2 3.2853 no 2_646
H35 C3 3.3446 no 2_646
H35 C37 3.4578 no 3_757
H35 C40 3.4626 no 2_646
H35 H2 2.9229 no 2_646
H35 H3 3.0670 no 2_646
H35 H28 3.3214 no 3_656
H35 H37A 3.2757 no 3_757
H35 H37C 2.8292 no 3_757
H36 C28 3.3880 no 3_656
H36 H28 2.6864 no 3_656
H37A O40 3.4455 no 4_555
H37A C33 3.4062 no 3_757
H37A C34 2.8117 no 3_757
H37A C35 3.1279 no 3_757
H37A H12 3.5738 no 3_757
H37A H17 3.5026 no 3_757
H37A H34 2.7651 no 3_757
H37A H35 3.2757 no 3_757
H37A H37B 2.8619 no 3_757
H37B O18 2.7248 no 3_757
H37B C11 3.0418 no 3_757
H37B C12 2.9615 no 3_757
H37B C18 3.3251 no 3_757
H37B C37 2.7171 no 3_757
H37B H11 3.0593 no 3_757
H37B H12 2.9244 no 3_757
H37B H37A 2.8619 no 3_757
H37B H37B 2.2260 no 3_757
H37C O40 2.5188 no 4_555
H37C C11 3.4051 no 3_757
H37C C34 3.3687 no 3_757
H37C C35 3.1495 no 3_757
H37C C40 3.4056 no 4_555
H37C H11 2.9515 no 3_757
H37C H12 3.4040 no 3_757
H37C H34 3.2392 no 3_757
H37C H35 2.8292 no 3_757
H38A C8 3.1444 no 1_554
H38A C9 3.1466 no 1_554
H38A H6 3.5602 no 1_554
H38A H8 2.7894 no 1_554
H38A H9 2.7752 no 1_554
H38A H33 3.4486 no 3_756
H38A H34 2.8596 no 3_756
H38B C5 3.5996 no 1_554
H38B C15 3.2052 no 4_454
H38B C16 3.2583 no 4_454
H38B H5 3.4303 no 1_554
H38B H8 3.1447 no 1_554
H38B H15 2.9468 no 4_454
H38B H16 3.0496 no 4_454
H38C O40 2.8969 no 4_554
H38C C5 3.2224 no 1_554
H38C C6 3.2708 no 1_554
H38C C40 3.3568 no 4_554
H38C H5 2.8102 no 1_554
H38C H6 2.9154 no 1_554
H38C H8 3.4281 no 1_554
H38C H34 2.6731 no 3_756

loop_
_geom_torsion_atom_site_label_1
_geom_torsion_atom_site_label_2
_geom_torsion_atom_site_label_3
_geom_torsion_atom_site_label_4
_geom_torsion
_geom_torsion_publ_flag
P1 Ni1 P2 C20 -78.50(11) no
P1 Ni1 P2 C25 164.56(9) no
P1 Ni1 P2 C31 46.73(13) no
P2 Ni1 P1 C1 134.48(10) no
P2 Ni1 P1 C7 -104.20(10) no
P2 Ni1 P1 C13 14.36(13) no
C40 Ni1 P1 C1 17.4(3) no
C40 Ni1 P1 C7 138.7(3) no
C40 Ni1 P1 C13 -102.8(3) no
C41 Ni1 P1 C1 -112.3(3) no
C41 Ni1 P1 C7 9.1(3) no
C41 Ni1 P1 C13 127.6(3) no
C40 Ni1 P2 C20 43.0(3) no
C40 Ni1 P2 C25 -74.0(3) no
C40 Ni1 P2 C31 168.2(3) no
C41 Ni1 P2 C20 166.7(3) no
C41 Ni1 P2 C25 49.8(3) no
C41 Ni1 P2 C31 -68.0(3) no
Ni1 P1 C1 C2 4.5(6) no
Ni1 P1 C1 C6 -172.8(3) no
Ni1 P1 C7 C8 -117.1(4) no
Ni1 P1 C7 C12 53.5(5) no
Ni1 P1 C13 C14 37.2(5) no
Ni1 P1 C13 C18 -141.4(4) no
C1 P1 C7 C8 13.3(5) no
C1 P1 C7 C12 -176.1(4) no
C7 P1 C1 C2 -118.8(5) no
C7 P1 C1 C6 64.0(5) no
C1 P1 C13 C14 -93.5(5) no
C1 P1 C13 C18 87.9(5) no
C13 P1 C1 C2 131.3(5) no
C13 P1 C1 C6 -46.0(5) no
C7 P1 C13 C14 157.4(4) no
C7 P1 C13 C18 -21.2(6) no
C13 P1 C7 C8 119.3(5) no
C13 P1 C7 C12 -70.1(5) no
Ni1 P2 C20 C19 30.2(5) no
Ni1 P2 C20 C21 -141.2(4) no
Ni1 P2 C25 C26 55.2(5) no
Ni1 P2 C25 C30 -122.2(4) no
Ni1 P2 C31 C32 -128.5(4) no
Ni1 P2 C31 C36 51.9(5) no
C20 P2 C25 C26 -67.2(5) no
C20 P2 C25 C30 115.4(5) no
C25 P2 C20 C19 149.1(4) no
C25 P2 C20 C21 -22.3(6) no
C20 P2 C31 C32 0.7(6) no
C20 P2 C31 C36 -178.9(4) no
C31 P2 C20 C19 -101.7(5) no
C31 P2 C20 C21 87.0(5) no
C25 P2 C31 C32 111.1(5) no
C25 P2 C31 C36 -68.5(5) no
C31 P2 C25 C26 -177.8(4) no
C31 P2 C25 C30 4.8(6) no
C14 O14 C19 C20 78.8(7) no
C14 O14 C19 C24 -103.7(6) no
C19 O14 C14 C13 -148.9(5) no
C19 O14 C14 C15 38.4(8) no
C37 O18 C18 C13 -174.2(5) no
C37 O18 C18 C17 4.7(9) no
C38 O21 C21 C20 154.8(5) no
C38 O21 C21 C22 -26.9(8) no
P1 C1 C2 C3 -176.8(4) no
P1 C1 C6 C5 175.8(4) no
C2 C1 C6 C5 -1.5(9) no
C6 C1 C2 C3 0.5(10) no
C1 C2 C3 C4 2.2(10) no
C2 C3 C4 C5 -4.1(10) no
C3 C4 C5 C6 3.2(10) no
C4 C5 C6 C1 -0.3(10) no
P1 C7 C8 C9 172.6(4) no
P1 C7 C12 C11 -172.8(4) no
C8 C7 C12 C11 -1.8(9) no
C12 C7 C8 C9 2.0(9) no
C7 C8 C9 C10 -1.2(9) no
C8 C9 C10 C11 0.1(10) no
C9 C10 C11 C12 0.1(10) no
C10 C11 C12 C7 0.8(10) no
P1 C13 C14 O14 10.4(8) no
P1 C13 C14 C15 -177.2(4) no
P1 C13 C18 O18 -4.7(9) no
P1 C13 C18 C17 176.4(4) no
C14 C13 C18 O18 176.7(5) no
C14 C13 C18 C17 -2.2(9) no
C18 C13 C14 O14 -170.8(5) no
C18 C13 C14 C15 1.6(10) no
O14 C14 C15 C16 172.2(5) no
C13 C14 C15 C16 0.3(10) no
C14 C15 C16 C17 -1.7(10) no
C15 C16 C17 C18 1.0(10) no
C16 C17 C18 O18 -177.8(6) no
C16 C17 C18 C13 1.0(10) no
O14 C19 C20 P2 11.6(8) no
O14 C19 C20 C21 -176.4(5) no
O14 C19 C24 C23 -179.4(5) no
C20 C19 C24 C23 -2.0(10) no
C24 C19 C20 P2 -165.7(6) no
C24 C19 C20 C21 6.3(10) no
P2 C20 C21 O21 -17.5(8) no
P2 C20 C21 C22 164.2(4) no
C19 C20 C21 O21 170.9(5) no
C19 C20 C21 C22 -7.5(9) no
O21 C21 C22 C23 -173.5(5) no
C20 C21 C22 C23 4.7(10) no
C21 C22 C23 C24 -0.2(10) no
C22 C23 C24 C19 -1.2(10) no
P2 C25 C26 C27 -177.0(4) no
P2 C25 C30 C29 176.8(4) no
C26 C25 C30 C29 -0.5(10) no
C30 C25 C26 C27 0.4(10) no
C25 C26 C27 C28 -0.3(9) no
C26 C27 C28 C29 0.3(10) no
C27 C28 C29 C30 -0.4(10) no
C28 C29 C30 C25 0.5(10) no
P2 C31 C32 C33 178.9(4) no
P2 C31 C36 C35 -179.5(4) no
C32 C31 C36 C35 0.9(9) no
C36 C31 C32 C33 -1.5(9) no
C31 C32 C33 C34 1.7(10) no
C32 C33 C34 C35 -1.1(10) no
C33 C34 C35 C36 0.5(10) no
C34 C35 C36 C31 -0.4(10) no
